data_1503459
loop_
_publ_author_name
'Fukai, Miyuki'
'Tsukada, Mariko'
'Miki, Kazuhiko'
'Suzuki, Toshihiro'
'Sugita, Takashi'
'Kinoshita, Kaoru'
'Takahashi, Kunio'
'Shiro, Motoo'
'Koyama, Kiyotaka'

_publ_section_title
;
 Hypoxylonols C-F, Benzo[j]fluoranthenes from Hypoxylon truncatum.
;
_journal_issue 1
_journal_name_full 'Journal of natural products'
_journal_page_first 22
_journal_page_last 25
_journal_paper_doi 10.1021/np2004193
_journal_volume 75
_journal_year 2012
_chemical_absolute_configuration ad
_chemical_formula_moiety 'C21 H18 O5 '
_chemical_formula_sum 'C21 H18 O5'
_chemical_formula_weight 350.37
_space_group_IT_number 4
_symmetry_cell_setting monoclinic
_symmetry_Int_Tables_number 4
_symmetry_space_group_name_Hall 'P 2yb'
_symmetry_space_group_name_H-M 'P 1 21 1'
_cell_angle_alpha 90.0000
_cell_angle_beta 102.989(7)
_cell_angle_gamma 90.0000
_cell_formula_units_Z 4
_cell_length_a 8.90851(16)
_cell_length_b 15.3789(3)
_cell_length_c 12.3961(9)
_cell_measurement_reflns_used 37802
_cell_measurement_temperature 153.1
_cell_measurement_theta_max 68.3
_cell_measurement_theta_min 4.7
_cell_volume 1654.85(14)
_computing_cell_refinement 'PROCESS-AUTO (Rigaku, 1998)'
_computing_data_collection 'PROCESS-AUTO (Rigaku, 1998)'
_computing_data_reduction 'CrystalStructure (Rigaku & RAC 2007)'
_computing_molecular_graphics 'ORTEP (Johnson, 1976)'
_computing_publication_material 'CrystalStructure (Rigaku & RAC 2007)'
_computing_structure_refinement 'SHELXL97 (Sheldrick, 1997)'
_computing_structure_solution 'SHELXS97 (Sheldrick, 1997)'
_diffrn_ambient_temperature 153.1
_diffrn_detector_area_resol_mean 10.00
_diffrn_measured_fraction_theta_full 0.999
_diffrn_measured_fraction_theta_max 0.999
_diffrn_measurement_device_type 'Rigaku RAXIS-RAPID'
_diffrn_measurement_method \w
_diffrn_radiation_type 'Cu K\a'
_diffrn_radiation_wavelength 1.54187
_diffrn_reflns_av_R_equivalents 0.046
_diffrn_reflns_limit_h_max 10
_diffrn_reflns_limit_h_min -10
_diffrn_reflns_limit_k_max 18
_diffrn_reflns_limit_k_min -18
_diffrn_reflns_limit_l_max 14
_diffrn_reflns_limit_l_min -14
_diffrn_reflns_number 59632
_diffrn_reflns_theta_full 68.21
_diffrn_reflns_theta_max 68.21
_exptl_absorpt_coefficient_mu 0.829
_exptl_absorpt_correction_T_max 0.975
_exptl_absorpt_correction_T_min 0.797
_exptl_absorpt_correction_type multi-scan
_exptl_absorpt_process_details
;
    Higashi, T. (1995). Program for Absorption Correction.
    Rigaku Corporation, Tokyo, Japan.
;
_exptl_crystal_colour yellow
_exptl_crystal_density_diffrn 1.406
_exptl_crystal_density_method 'not measured'
_exptl_crystal_description platelet
_exptl_crystal_F_000 736.00
_exptl_crystal_size_max 0.25
_exptl_crystal_size_mid 0.10
_exptl_crystal_size_min 0.03
_refine_diff_density_max 0.14
_refine_diff_density_min -0.18
_refine_ls_abs_structure_details 'Flack, H. D. (1983), Acta Cryst. A39, 876-881.  2907 Friedel Pairs'
_refine_ls_abs_structure_Flack -0.05(11)
_refine_ls_extinction_method none
_refine_ls_goodness_of_fit_ref 1.037
_refine_ls_hydrogen_treatment constr
_refine_ls_number_parameters 478
_refine_ls_number_reflns 6063
_refine_ls_R_factor_gt 0.0314
_refine_ls_shift/su_max 0.0040
_refine_ls_structure_factor_coef Fsqd
_refine_ls_weighting_details 'w = 1/[\s^2^(Fo^2^)+(0.0487P)^2^+0.2113P] where P=(Fo^2^+2Fc^2^)/3'
_refine_ls_weighting_scheme calc
_refine_ls_wR_factor_ref 0.0810
_reflns_number_gt 5875
_reflns_number_total 6063
_reflns_threshold_expression F^2^>2.0\s(F^2^)
_cod_data_source_file np2004193_si_001.cif
_cod_data_source_block '_Hypoxylonol_B'
_cod_original_cell_volume 1654.86(12)
_cod_original_formula_sum 'C21 H18 O5 '
_cod_database_code 1503459

loop_
_symmetry_equiv_pos_site_id
_symmetry_equiv_pos_as_xyz
1 +X,+Y,+Z
2 -X,1/2+Y,-Z

loop_
_atom_site_label
_atom_site_type_symbol
_atom_site_fract_x
_atom_site_fract_y
_atom_site_fract_z
_atom_site_U_iso_or_equiv
_atom_site_adp_type
_atom_site_occupancy
_atom_site_symmetry_multiplicity
_atom_site_calc_flag
_atom_site_refinement_flags
O1 O 0.38639(13) 0.66979(7) 0.34417(10) 0.0359(2) Uani 1.00 1 d .
O2 O -0.02389(15) 0.59589(8) 0.09003(10) 0.0446(3) Uani 1.00 1 d .
O3 O 0.02317(18) 0.42795(10) 0.03850(10) 0.0554(3) Uani 1.00 1 d .
O4 O 0.65073(14) 0.35090(8) 0.70330(10) 0.0416(2) Uani 1.00 1 d .
O5 O 0.70592(16) 0.46820(9) 0.85622(10) 0.0482(3) Uani 1.00 1 d .
C1 C 0.24444(18) 0.64349(10) 0.37101(13) 0.0314(3) Uani 1.00 1 d .
C2 C 0.10866(19) 0.65245(11) 0.27085(13) 0.0354(3) Uani 1.00 1 d .
C3 C 0.11525(19) 0.59111(11) 0.17533(13) 0.0354(3) Uani 1.00 1 d .
C3a C 0.13712(19) 0.49760(11) 0.21350(13) 0.0338(3) Uani 1.00 1 d .
C4 C 0.0994(2) 0.42382(12) 0.14744(14) 0.0420(4) Uani 1.00 1 d .
C5 C 0.1393(2) 0.34156(12) 0.19067(15) 0.0463(4) Uani 1.00 1 d .
C6 C 0.2154(2) 0.32873(11) 0.30061(15) 0.0403(3) Uani 1.00 1 d .
C6a C 0.24983(19) 0.40105(10) 0.36775(13) 0.0338(3) Uani 1.00 1 d .
C6b C 0.32602(19) 0.41199(10) 0.48806(13) 0.0316(3) Uani 1.00 1 d .
C7 C 0.48769(19) 0.37416(10) 0.52509(14) 0.0343(3) Uani 1.00 1 d .
C8 C 0.55973(19) 0.40090(11) 0.64192(14) 0.0338(3) Uani 1.00 1 d .
C8a C 0.52443(18) 0.48729(10) 0.67968(13) 0.0322(3) Uani 1.00 1 d .
C9 C 0.6049(2) 0.51806(11) 0.78447(13) 0.0366(3) Uani 1.00 1 d .
C10 C 0.5834(2) 0.60266(12) 0.81681(14) 0.0397(3) Uani 1.00 1 d .
C11 C 0.4844(2) 0.65655(11) 0.74692(14) 0.0393(3) Uani 1.00 1 d .
C12 C 0.4021(2) 0.62816(11) 0.64486(14) 0.0367(3) Uani 1.00 1 d .
C12a C 0.41927(18) 0.54350(10) 0.60985(12) 0.0296(3) Uani 1.00 1 d .
C12b C 0.33361(18) 0.51034(10) 0.50303(13) 0.0294(3) Uani 1.00 1 d .
C12c C 0.26474(18) 0.54931(10) 0.40683(13) 0.0299(3) Uani 1.00 1 d .
C12d C 0.21058(18) 0.48341(10) 0.32364(13) 0.0315(3) Uani 1.00 1 d .
C13 C -0.0420(2) 0.67553(14) 0.03056(16) 0.0506(4) Uani 1.00 1 d .
H1O H 0.3784 0.7213 0.3211 0.043 Uiso 1.00 1 c R
H3O H -0.0133 0.4781 0.0242 0.067 Uiso 1.00 1 c R
H5O H 0.7144 0.4196 0.8272 0.058 Uiso 1.00 1 c R
H1 H 0.2252 0.6797 0.4335 0.038 Uiso 1.00 1 c R
H2A H 0.0119 0.6415 0.2952 0.042 Uiso 1.00 1 c R
H2B H 0.1052 0.7131 0.2435 0.042 Uiso 1.00 1 c R
H3 H 0.2040 0.6083 0.1429 0.042 Uiso 1.00 1 c R
H5 H 0.1139 0.2924 0.1437 0.056 Uiso 1.00 1 c R
H6 H 0.2428 0.2720 0.3286 0.048 Uiso 1.00 1 c R
H6B H 0.2583 0.3868 0.5344 0.038 Uiso 1.00 1 c R
H7A H 0.4824 0.3099 0.5204 0.041 Uiso 1.00 1 c R
H7B H 0.5525 0.3948 0.4750 0.041 Uiso 1.00 1 c R
H10 H 0.6373 0.6231 0.8872 0.048 Uiso 1.00 1 c R
H11 H 0.4719 0.7148 0.7690 0.047 Uiso 1.00 1 c R
H12 H 0.3333 0.6667 0.5983 0.044 Uiso 1.00 1 c R
H13A H -0.0749 0.7210 0.0756 0.061 Uiso 1.00 1 c R
H13B H -0.1199 0.6685 -0.0385 0.061 Uiso 1.00 1 c R
H13C H 0.0564 0.6921 0.0136 0.061 Uiso 1.00 1 c R
O21 O 0.66403(14) 0.64727(8) 0.51091(10) 0.0403(2) Uani 1.00 1 d .
O22 O 1.04175(15) 0.48662(9) 0.67385(11) 0.0500(3) Uani 1.00 1 d .
O23 O 0.98050(16) 0.32587(9) 0.60123(12) 0.0521(3) Uani 1.00 1 d .
O24 O 0.35742(17) 0.53085(12) -0.00856(11) 0.0596(3) Uani 1.00 1 d .
O25 O 0.31775(19) 0.69299(12) -0.05365(12) 0.0654(4) Uani 1.00 1 d .
C21 C 0.79685(18) 0.64190(10) 0.46418(13) 0.0317(3) Uani 1.00 1 d .
C22 C 0.92950(19) 0.60963(11) 0.55635(14) 0.0355(3) Uani 1.00 1 d .
C23 C 0.90784(19) 0.51682(11) 0.59505(14) 0.0363(3) Uani 1.00 1 d .
C23a C 0.87810(18) 0.45495(10) 0.49903(14) 0.0341(3) Uani 1.00 1 d .
C24 C 0.9090(2) 0.36603(11) 0.50424(16) 0.0398(4) Uani 1.00 1 d .
C25 C 0.8698(2) 0.31492(11) 0.40971(17) 0.0461(4) Uani 1.00 1 d .
C26 C 0.7979(2) 0.34870(11) 0.30757(17) 0.0426(4) Uani 1.00 1 d .
C26a C 0.76596(19) 0.43710(10) 0.30033(14) 0.0357(3) Uani 1.00 1 d .
C26b C 0.69367(19) 0.49582(10) 0.20624(13) 0.0340(3) Uani 1.00 1 d .
C27 C 0.5225(2) 0.47854(12) 0.15527(15) 0.0402(3) Uani 1.00 1 d .
C28 C 0.4567(2) 0.54895(14) 0.07516(14) 0.0444(4) Uani 1.00 1 d .
C28a C 0.5114(2) 0.63863(13) 0.09967(14) 0.0416(4) Uani 1.00 1 d .
C29 C 0.4358(2) 0.70718(15) 0.03401(15) 0.0510(5) Uani 1.00 1 d .
C30 C 0.4808(2) 0.79181(16) 0.05940(17) 0.0592(5) Uani 1.00 1 d .
C31 C 0.6019(2) 0.81014(14) 0.14741(18) 0.0554(5) Uani 1.00 1 d .
C32 C 0.6783(2) 0.74365(11) 0.21405(15) 0.0427(4) Uani 1.00 1 d .
C32a C 0.63229(19) 0.65808(11) 0.19204(13) 0.0357(3) Uani 1.00 1 d .
C32b C 0.70510(18) 0.58481(10) 0.26003(13) 0.0314(3) Uani 1.00 1 d .
C32c C 0.76895(18) 0.57837(10) 0.36922(13) 0.0298(3) Uani 1.00 1 d .
C32d C 0.80834(17) 0.48743(10) 0.39516(13) 0.0308(3) Uani 1.00 1 d .
C33 C 1.0653(3) 0.52905(18) 0.77926(17) 0.0686(6) Uani 1.00 1 d .
H21O H 0.5841 0.6479 0.4598 0.048 Uiso 1.00 1 c R
H23O H 1.0120 0.3636 0.6500 0.063 Uiso 1.00 1 c R
H25O H 0.2982 0.6395 -0.0591 0.078 Uiso 1.00 1 c R
H21 H 0.8219 0.7006 0.4382 0.038 Uiso 1.00 1 c R
H22A H 0.9409 0.6494 0.6205 0.043 Uiso 1.00 1 c R
H22B H 1.0262 0.6122 0.5297 0.043 Uiso 1.00 1 c R
H23 H 0.8175 0.5158 0.6305 0.044 Uiso 1.00 1 c R
H25 H 0.8932 0.2546 0.4153 0.055 Uiso 1.00 1 c R
H26 H 0.7712 0.3123 0.2442 0.051 Uiso 1.00 1 c R
H26B H 0.7543 0.4945 0.1475 0.041 Uiso 1.00 1 c R
H27A H 0.5112 0.4218 0.1166 0.048 Uiso 1.00 1 c R
H27B H 0.4648 0.4758 0.2148 0.048 Uiso 1.00 1 c R
H28 H 0.4279 0.8380 0.0159 0.071 Uiso 1.00 1 c R
H31 H 0.6335 0.8687 0.1627 0.066 Uiso 1.00 1 c R
H32 H 0.7616 0.7568 0.2744 0.051 Uiso 1.00 1 c R
H33A H 0.9684 0.5298 0.8041 0.082 Uiso 1.00 1 c R
H33B H 1.1000 0.5888 0.7725 0.082 Uiso 1.00 1 c R
H33C H 1.1436 0.4975 0.8333 0.082 Uiso 1.00 1 c R

loop_
_atom_site_aniso_label
_atom_site_aniso_U_11
_atom_site_aniso_U_22
_atom_site_aniso_U_33
_atom_site_aniso_U_12
_atom_site_aniso_U_13
_atom_site_aniso_U_23
O1 0.0335(6) 0.0296(5) 0.0427(6) -0.0039(4) 0.0046(4) 0.0055(4)
O2 0.0406(6) 0.0487(7) 0.0383(6) -0.0071(5) -0.0046(5) 0.0108(5)
O3 0.0699(9) 0.0538(8) 0.0352(6) -0.0034(7) -0.0040(6) -0.0043(6)
O4 0.0420(6) 0.0346(6) 0.0433(6) 0.0055(5) -0.0006(5) 0.0037(5)
O5 0.0515(7) 0.0440(7) 0.0412(6) 0.0043(6) -0.0065(5) 0.0020(5)
C1 0.0326(8) 0.0285(7) 0.0325(7) 0.0012(6) 0.0062(6) 0.0008(6)
C2 0.0318(8) 0.0348(8) 0.0391(8) 0.0017(6) 0.0069(7) 0.0061(6)
C3 0.0303(8) 0.0415(9) 0.0325(8) -0.0032(7) 0.0031(6) 0.0042(7)
C3a 0.0316(8) 0.0379(8) 0.0319(8) -0.0021(6) 0.0067(6) 0.0011(6)
C4 0.0435(10) 0.0472(9) 0.0331(8) -0.0076(8) 0.0041(7) -0.0033(7)
C5 0.0573(11) 0.0374(9) 0.0417(9) -0.0086(8) 0.0058(8) -0.0120(7)
C6 0.0463(9) 0.0300(8) 0.0434(9) -0.0055(7) 0.0073(7) -0.0017(7)
C6a 0.0338(8) 0.0327(8) 0.0349(8) -0.0028(6) 0.0078(6) 0.0023(6)
C6b 0.0335(8) 0.0272(7) 0.0337(7) -0.0038(6) 0.0066(6) 0.0002(6)
C7 0.0374(9) 0.0272(7) 0.0379(9) 0.0001(6) 0.0075(7) 0.0003(6)
C8 0.0306(8) 0.0325(8) 0.0380(8) -0.0017(6) 0.0072(6) 0.0025(6)
C8a 0.0305(7) 0.0328(7) 0.0344(8) -0.0025(6) 0.0095(6) 0.0009(6)
C9 0.0345(8) 0.0403(8) 0.0336(8) -0.0026(6) 0.0048(6) 0.0026(6)
C10 0.0392(9) 0.0449(9) 0.0332(8) -0.0053(7) 0.0042(7) -0.0065(7)
C11 0.0437(9) 0.0349(8) 0.0394(8) 0.0002(7) 0.0096(7) -0.0075(7)
C12 0.0387(9) 0.0347(8) 0.0364(8) 0.0030(6) 0.0078(7) 0.0007(6)
C12a 0.0282(7) 0.0319(7) 0.0291(7) -0.0032(6) 0.0077(6) 0.0006(6)
C12b 0.0273(7) 0.0276(7) 0.0345(8) -0.0017(5) 0.0092(6) -0.0004(6)
C12c 0.0271(7) 0.0305(7) 0.0329(8) -0.0013(6) 0.0084(6) -0.0008(6)
C12d 0.0273(7) 0.0331(8) 0.0345(8) -0.0038(6) 0.0080(6) -0.0010(6)
C13 0.0468(11) 0.0549(11) 0.0449(10) -0.0017(9) -0.0004(8) 0.0167(8)
O21 0.0331(6) 0.0489(7) 0.0379(6) 0.0040(5) 0.0062(4) -0.0054(5)
O22 0.0410(7) 0.0558(7) 0.0457(7) 0.0007(6) -0.0062(5) 0.0078(6)
O23 0.0476(7) 0.0424(7) 0.0636(8) 0.0100(6) 0.0067(6) 0.0195(6)
O24 0.0500(8) 0.0861(11) 0.0369(7) -0.0036(7) -0.0025(6) -0.0075(7)
O25 0.0611(9) 0.0971(12) 0.0348(6) 0.0230(8) 0.0040(6) 0.0113(7)
C21 0.0325(8) 0.0264(7) 0.0359(8) -0.0025(6) 0.0073(6) 0.0007(6)
C22 0.0329(8) 0.0360(8) 0.0364(8) -0.0066(6) 0.0056(7) -0.0045(6)
C23 0.0288(8) 0.0411(9) 0.0366(8) -0.0015(6) 0.0022(6) 0.0059(7)
C23a 0.0256(7) 0.0319(8) 0.0445(9) -0.0021(6) 0.0072(6) 0.0060(7)
C24 0.0306(8) 0.0338(8) 0.0556(10) 0.0034(6) 0.0107(7) 0.0111(7)
C25 0.0381(9) 0.0271(7) 0.0761(13) 0.0042(6) 0.0192(9) 0.0051(8)
C26 0.0377(9) 0.0309(8) 0.0615(11) -0.0036(7) 0.0161(8) -0.0104(7)
C26a 0.0299(8) 0.0329(8) 0.0454(9) -0.0031(6) 0.0110(7) -0.0050(6)
C26b 0.0326(8) 0.0345(8) 0.0354(8) -0.0015(6) 0.0085(6) -0.0061(6)
C27 0.0365(9) 0.0459(9) 0.0375(8) -0.0051(7) 0.0069(7) -0.0095(7)
C28 0.0348(9) 0.0660(12) 0.0330(8) -0.0001(8) 0.0090(7) -0.0043(8)
C28a 0.0410(9) 0.0558(10) 0.0306(8) 0.0096(8) 0.0133(7) 0.0057(7)
C29 0.0534(12) 0.0696(13) 0.0326(9) 0.0184(10) 0.0150(8) 0.0116(8)
C30 0.0692(14) 0.0676(14) 0.0456(11) 0.0276(11) 0.0230(10) 0.0249(10)
C31 0.0731(14) 0.0420(10) 0.0576(12) 0.0130(9) 0.0283(11) 0.0157(9)
C32 0.0469(10) 0.0395(9) 0.0435(9) 0.0027(7) 0.0136(8) 0.0065(7)
C32a 0.0355(8) 0.0398(8) 0.0338(8) 0.0040(6) 0.0121(6) 0.0053(6)
C32b 0.0282(8) 0.0314(7) 0.0354(8) -0.0008(6) 0.0088(6) 0.0002(6)
C32c 0.0269(7) 0.0264(7) 0.0370(8) -0.0031(5) 0.0091(6) 0.0009(6)
C32d 0.0252(7) 0.0281(7) 0.0398(8) -0.0016(5) 0.0086(6) -0.0002(6)
C33 0.0680(15) 0.0861(17) 0.0394(10) -0.0077(13) -0.0141(10) 0.0070(11)

loop_
_atom_type_symbol
_atom_type_description
_atom_type_scat_dispersion_real
_atom_type_scat_dispersion_imag
_atom_type_scat_source
C C 0.018 0.009
;
International Tables for Crystallography
(1992, Vol. C, Tables 4.2.6.8 and 6.1.1.4)
;
H H 0.000 0.000
;
International Tables for Crystallography
(1992, Vol. C, Table 6.1.1.4)
;
O O 0.049 0.032
;
International Tables for Crystallography
(1992, Vol. C, Tables 4.2.6.8 and 6.1.1.4)
;

loop_
_geom_angle_atom_site_label_1
_geom_angle_atom_site_label_2
_geom_angle_atom_site_label_3
_geom_angle
_geom_angle_publ_flag
C3 O2 C13 113.83(13) yes
O1 C1 C2 111.27(13) yes
O1 C1 C12c 106.50(12) yes
C2 C1 C12c 110.13(12) yes
C1 C2 C3 114.34(13) yes
O2 C3 C2 111.21(13) yes
O2 C3 C3a 107.91(12) yes
C2 C3 C3a 111.71(13) yes
C3 C3a C4 126.32(14) yes
C3 C3a C12d 117.05(13) yes
C4 C3a C12d 116.49(14) yes
O3 C4 C3a 122.78(15) yes
O3 C4 C5 116.73(15) yes
C3a C4 C5 120.49(14) yes
C4 C5 C6 122.18(16) yes
C5 C6 C6a 117.95(15) yes
C6 C6a C6b 132.65(14) yes
C6 C6a C12d 119.57(14) yes
C6b C6a C12d 107.78(13) yes
C6a C6b C7 116.19(14) yes
C6a C6b C12b 103.29(12) yes
C7 C6b C12b 109.21(12) yes
C6b C7 C8 110.81(14) yes
O4 C8 C7 119.87(15) yes
O4 C8 C8a 121.43(14) yes
C7 C8 C8a 118.66(13) yes
C8 C8a C9 119.67(13) yes
C8 C8a C12a 121.16(13) yes
C9 C8a C12a 119.00(14) yes
O5 C9 C8a 122.57(14) yes
O5 C9 C10 117.14(13) yes
C8a C9 C10 120.29(14) yes
C9 C10 C11 119.74(14) yes
C10 C11 C12 121.47(16) yes
C11 C12 C12a 120.52(14) yes
C8a C12a C12 118.95(13) yes
C8a C12a C12b 118.60(13) yes
C12 C12a C12b 122.45(13) yes
C6b C12b C12a 117.13(12) yes
C6b C12b C12c 109.49(12) yes
C12a C12b C12c 133.19(14) yes
C1 C12c C12b 133.10(13) yes
C1 C12c C12d 117.50(12) yes
C12b C12c C12d 109.27(13) yes
C3a C12d C6a 123.28(14) yes
C3a C12d C12c 126.60(14) yes
C6a C12d C12c 110.04(12) yes
C23 O22 C33 113.66(15) yes
O21 C21 C22 106.64(13) yes
O21 C21 C32c 110.32(12) yes
C22 C21 C32c 109.70(12) yes
C21 C22 C23 113.93(12) yes
O22 C23 C22 111.71(13) yes
O22 C23 C23a 107.80(13) yes
C22 C23 C23a 110.78(14) yes
C23 C23a C24 126.00(15) yes
C23 C23a C32d 117.99(13) yes
C24 C23a C32d 115.97(15) yes
O23 C24 C23a 121.97(15) yes
O23 C24 C25 117.58(15) yes
C23a C24 C25 120.44(16) yes
C24 C25 C26 122.40(15) yes
C25 C26 C26a 118.20(16) yes
C26 C26a C26b 133.28(15) yes
C26 C26a C32d 118.62(15) yes
C26b C26a C32d 108.08(13) yes
C26a C26b C27 115.35(14) yes
C26a C26b C32b 103.10(12) yes
C27 C26b C32b 107.41(13) yes
C26b C27 C28 110.59(14) yes
O24 C28 C27 119.61(18) yes
O24 C28 C28a 121.75(17) yes
C27 C28 C28a 118.63(13) yes
C28 C28a C29 119.31(15) yes
C28 C28a C32a 121.40(15) yes
C29 C28a C32a 119.17(17) yes
O25 C29 C28a 121.98(19) yes
O25 C29 C30 118.10(18) yes
C28a C29 C30 119.93(16) yes
C29 C30 C31 120.6(2) yes
C30 C31 C32 120.66(19) yes
C31 C32 C32a 119.79(16) yes
C28a C32a C32 119.78(15) yes
C28a C32a C32b 117.36(15) yes
C32 C32a C32b 122.85(13) yes
C26b C32b C32a 117.59(12) yes
C26b C32b C32c 110.28(13) yes
C32a C32b C32c 131.66(14) yes
C21 C32c C32b 134.00(14) yes
C21 C32c C32d 117.37(12) yes
C32b C32c C32d 108.52(13) yes
C23a C32d C26a 124.34(14) yes
C23a C32d C32c 125.68(14) yes
C26a C32d C32c 109.98(13) yes

loop_
_geom_bond_atom_site_label_1
_geom_bond_atom_site_label_2
_geom_bond_distance
_geom_bond_publ_flag
O1 C1 1.436(2) yes
O2 C3 1.4390(18) yes
O2 C13 1.420(2) yes
O3 C4 1.3699(19) yes
O4 C8 1.2450(19) yes
O5 C9 1.3527(19) yes
C1 C2 1.532(2) yes
C1 C12c 1.514(2) yes
C2 C3 1.525(2) yes
C3 C3a 1.513(2) yes
C3a C4 1.395(2) yes
C3a C12d 1.392(2) yes
C4 C5 1.389(2) yes
C5 C6 1.393(2) yes
C6 C6a 1.382(2) yes
C6a C6b 1.503(2) yes
C6a C12d 1.393(2) yes
C6b C7 1.525(2) yes
C6b C12b 1.524(2) yes
C7 C8 1.504(2) yes
C8 C8a 1.466(2) yes
C8a C9 1.416(2) yes
C8a C12a 1.418(2) yes
C9 C10 1.387(2) yes
C10 C11 1.368(2) yes
C11 C12 1.383(2) yes
C12 C12a 1.392(2) yes
C12a C12b 1.463(2) yes
C12b C12c 1.352(2) yes
C12c C12d 1.449(2) yes
O21 C21 1.432(2) yes
O22 C23 1.4385(19) yes
O22 C33 1.433(2) yes
O23 C24 1.374(2) yes
O24 C28 1.235(2) yes
O25 C29 1.349(2) yes
C21 C22 1.530(2) yes
C21 C32c 1.507(2) yes
C22 C23 1.532(2) yes
C23 C23a 1.500(2) yes
C23a C24 1.394(2) yes
C23a C32d 1.391(2) yes
C24 C25 1.389(2) yes
C25 C26 1.385(2) yes
C26 C26a 1.388(2) yes
C26a C26b 1.501(2) yes
C26a C32d 1.387(2) yes
C26b C27 1.537(2) yes
C26b C32b 1.516(2) yes
C27 C28 1.497(2) yes
C28 C28a 1.471(2) yes
C28a C29 1.407(2) yes
C28a C32a 1.417(2) yes
C29 C30 1.377(3) yes
C30 C31 1.380(2) yes
C31 C32 1.392(2) yes
C32 C32a 1.387(2) yes
C32a C32b 1.468(2) yes
C32b C32c 1.349(2) yes
C32c C32d 1.460(2) yes

loop_
_geom_hbond_atom_site_label_D
_geom_hbond_atom_site_label_H
_geom_hbond_atom_site_label_A
_geom_hbond_site_symmetry_A
_geom_hbond_distance_DA
_geom_hbond_distance_DH
_geom_hbond_distance_HA
_geom_hbond_angle_DHA
_geom_hbond_publ_flag
O(1) H(1O) O(4) 2_656 2.8506(16) 0.840 2.024 167.9 no
O(3) H(3O) O(2) . 2.7156(19) 0.840 1.998 142.9 no
O(5) H(5O) O(4) . 2.5827(17) 0.840 1.845 145.6 no
O(21) H(21O) O(1) . 2.8656(15) 0.840 2.034 170.5 no
O(23) H(23O) O(22) . 2.6455(19) 0.840 1.924 143.4 no
O(25) H(25O) O(24) . 2.562(2) 0.840 1.821 146.3 no

loop_
_cod_related_entry_id
_cod_related_entry_database
_cod_related_entry_code
1 ChemSpider 28431435
